data_4077883
loop_
_publ_author_name
'Safa, Muhieddine A.'
'Abo-Amer, Anwar'
'Borecki, Aneta'
'Cooper, Benjamin F. T.'
'Puddephatt, Richard J.'

_publ_section_title
;
 Synthesis and Self-Association of Organoplatinum(IV) Boronic Acids
;
_journal_issue 7
_journal_name_full Organometallics
_journal_page_first 2675
_journal_paper_doi 10.1021/om2009217
_journal_volume 31
_journal_year 2012
_chemical_formula_moiety 'C21 H22 B Br N4 O3 Pt'
_chemical_formula_sum 'C21 H22 B Br N4 O3 Pt'
_chemical_formula_weight 664.24
_chemical_name_systematic
; 
 ? 
;
_space_group_IT_number 14
_symmetry_cell_setting monoclinic
_symmetry_space_group_name_Hall '-P 2ybc'
_symmetry_space_group_name_H-M 'P 1 21/c 1'
_atom_sites_solution_hydrogens geom
_atom_sites_solution_primary direct
_atom_sites_solution_secondary difmap
_audit_creation_method SHELXL-97
_cell_angle_alpha 90.00
_cell_angle_beta 108.863(4)
_cell_angle_gamma 90.00
_cell_formula_units_Z 4
_cell_length_a 7.5558(4)
_cell_length_b 22.7203(10)
_cell_length_c 14.3006(7)
_cell_measurement_reflns_used 2700
_cell_measurement_temperature 150(2)
_cell_measurement_theta_max 19.54
_cell_measurement_theta_min 2.34
_cell_volume 2323.1(2)
_computing_cell_refinement 'Bruker SAINT'
_computing_data_collection 'Bruker APEX2'
_computing_data_reduction 'Bruker SAINT'
_computing_molecular_graphics 'Bruker SHELXTL'
_computing_publication_material 'Bruker SHELXTL'
_computing_structure_refinement 'SHELXL-97 (Sheldrick, 2008)'
_computing_structure_solution 'SHELXS-97 (Sheldrick, 2008)'
_diffrn_ambient_temperature 150(2)
_diffrn_measured_fraction_theta_full 0.992
_diffrn_measured_fraction_theta_max 0.992
_diffrn_measurement_device_type 'Bruker APEX-II CCD'
_diffrn_measurement_method '\f and \w scans'
_diffrn_radiation_monochromator graphite
_diffrn_radiation_source 'fine-focus sealed tube'
_diffrn_radiation_type MoK\a
_diffrn_radiation_wavelength 0.71073
_diffrn_reflns_av_R_equivalents 0.1575
_diffrn_reflns_av_sigmaI/netI 0.1002
_diffrn_reflns_limit_h_max 9
_diffrn_reflns_limit_h_min -9
_diffrn_reflns_limit_k_max 29
_diffrn_reflns_limit_k_min -29
_diffrn_reflns_limit_l_max 18
_diffrn_reflns_limit_l_min -18
_diffrn_reflns_number 45229
_diffrn_reflns_theta_full 27.59
_diffrn_reflns_theta_max 27.59
_diffrn_reflns_theta_min 1.75
_exptl_absorpt_coefficient_mu 7.789
_exptl_absorpt_correction_T_max 0.8662
_exptl_absorpt_correction_T_min 0.6523
_exptl_absorpt_correction_type multi-scan
_exptl_absorpt_process_details SADABS
_exptl_crystal_colour colourless
_exptl_crystal_density_diffrn 1.899
_exptl_crystal_density_method 'not measured'
_exptl_crystal_description plate
_exptl_crystal_F_000 1272
_exptl_crystal_size_max 0.06
_exptl_crystal_size_mid 0.048
_exptl_crystal_size_min 0.019
_refine_diff_density_max 0.764
_refine_diff_density_min -1.377
_refine_diff_density_rms 0.167
_refine_ls_extinction_method none
_refine_ls_goodness_of_fit_ref 0.996
_refine_ls_hydrogen_treatment mixed
_refine_ls_matrix_type full
_refine_ls_number_parameters 286
_refine_ls_number_reflns 5334
_refine_ls_number_restraints 0
_refine_ls_restrained_S_all 0.996
_refine_ls_R_factor_all 0.1141
_refine_ls_R_factor_gt 0.0483
_refine_ls_shift/su_max 0.001
_refine_ls_shift/su_mean 0.000
_refine_ls_structure_factor_coef Fsqd
_refine_ls_weighting_details 'calc w=1/[\s^2^(Fo^2^)+(0.0100P)^2^+7.6488P] where P=(Fo^2^+2Fc^2^)/3'
_refine_ls_weighting_scheme calc
_refine_ls_wR_factor_gt 0.0833
_refine_ls_wR_factor_ref 0.1043
_reflns_number_gt 3065
_reflns_number_total 5334
_reflns_threshold_expression >2sigma(I)
_cod_data_source_file om2009217_si_001.cif
_cod_data_source_block 11
_cod_depositor_comments
;
The following automatic conversions were performed:

'_symmetry_cell_setting' value 'Monoclinic' changed to 'monoclinic'
according to /home/saulius/struct/CIF-dictionaries/cif_core.dic
dictionary named 'cif_core.dic' version 2.4.1 from 2010-06-29.

Automatic conversion script
Id: cif_fix_values 1715 2011-07-08 13:25:40Z adriana 
;
_cod_original_sg_symbol_Hall -P2ybc
_cod_original_sg_symbol_H-M P2(1)/c
_cod_database_code 4077883

loop_
_symmetry_equiv_pos_as_xyz
'x, y, z'
'-x, y+1/2, -z+1/2'
'-x, -y, -z'
'x, -y-1/2, z-1/2'

loop_
_atom_site_label
_atom_site_type_symbol
_atom_site_fract_x
_atom_site_fract_y
_atom_site_fract_z
_atom_site_U_iso_or_equiv
_atom_site_adp_type
_atom_site_occupancy
_atom_site_symmetry_multiplicity
_atom_site_calc_flag
_atom_site_refinement_flags
Pt1 Pt -0.19918(5) -0.125903(14) 0.59549(3) 0.04283(12) Uani 1 1 d .
Br1 Br -0.41474(16) -0.08966(5) 0.69379(8) 0.0645(3) Uani 1 1 d .
O1 O -0.4865(8) -0.2856(2) 0.5363(5) 0.0478(15) Uani 1 1 d .
O2 O -0.1275(11) -0.4435(3) 0.4197(5) 0.063(2) Uani 1 1 d .
H2B H -0.172(15) -0.426(3) 0.374(7) 0.094 Uiso 1 1 calc R
O3 O 0.0804(12) -0.4343(3) 0.5797(5) 0.075(2) Uani 1 1 d .
H3B H 0.061(14) -0.469(5) 0.576(4) 0.112 Uiso 1 1 calc R
N1 N -0.4560(11) -0.1343(3) 0.4657(6) 0.051(2) Uani 1 1 d .
N2 N -0.2953(10) -0.2146(3) 0.6071(5) 0.0385(17) Uani 1 1 d .
N3 N -0.2359(10) -0.2644(3) 0.6642(5) 0.0420(18) Uani 1 1 d .
N4 N -0.2233(13) -0.3820(4) 0.7294(7) 0.074(3) Uani 1 1 d .
C1 C -0.5370(17) -0.0933(5) 0.3980(8) 0.069(3) Uani 1 1 d .
H1A H -0.4809 -0.0565 0.4023 0.082 Uiso 1 1 calc R
C2 C -0.6993(18) -0.1039(6) 0.3229(9) 0.083(4) Uani 1 1 d .
H2A H -0.7498 -0.0748 0.2761 0.099 Uiso 1 1 calc R
C3 C -0.7892(16) -0.1576(7) 0.3158(8) 0.077(4) Uani 1 1 d .
H3A H -0.9028 -0.1646 0.2667 0.093 Uiso 1 1 calc R
C4 C -0.7052(14) -0.1998(5) 0.3834(8) 0.060(3) Uani 1 1 d .
H4A H -0.7593 -0.2369 0.3799 0.072 Uiso 1 1 calc R
C5 C -0.5403(13) -0.1873(4) 0.4568(7) 0.048(2) Uani 1 1 d .
C6 C -0.4417(13) -0.2282(4) 0.5346(7) 0.043(2) Uani 1 1 d .
C7 C -0.3507(12) -0.3051(4) 0.6178(7) 0.043(2) Uani 1 1 d .
C8 C -0.3526(14) -0.3673(4) 0.6473(8) 0.052(2) Uani 1 1 d .
C9 C -0.4841(15) -0.4054(4) 0.5875(10) 0.082(4) Uani 1 1 d .
H9A H -0.5744 -0.3931 0.5295 0.098 Uiso 1 1 calc R
C10 C -0.4711(18) -0.4637(5) 0.6204(12) 0.102(5) Uani 1 1 d .
H10A H -0.5582 -0.4910 0.5845 0.122 Uiso 1 1 calc R
C11 C -0.340(2) -0.4805(5) 0.6999(12) 0.097(5) Uani 1 1 d .
H11A H -0.3286 -0.5198 0.7192 0.116 Uiso 1 1 calc R
C12 C -0.220(2) -0.4385(5) 0.7546(11) 0.100(5) Uani 1 1 d .
H12A H -0.1310 -0.4503 0.8132 0.120 Uiso 1 1 calc R
C13 C -0.0324(14) -0.1489(4) 0.5106(7) 0.055(3) Uani 1 1 d .
H13A H -0.0839 -0.1320 0.4451 0.066 Uiso 1 1 calc R
H13B H 0.0924 -0.1331 0.5407 0.066 Uiso 1 1 calc R
C14 C -0.0219(14) -0.2144(4) 0.5025(7) 0.046(2) Uani 1 1 d .
C15 C -0.1450(14) -0.2451(4) 0.4240(7) 0.050(2) Uani 1 1 d .
H15A H -0.2295 -0.2239 0.3734 0.060 Uiso 1 1 calc R
C16 C -0.1466(14) -0.3050(4) 0.4185(7) 0.054(3) Uani 1 1 d .
H16A H -0.2318 -0.3234 0.3646 0.064 Uiso 1 1 calc R
C17 C -0.0214(14) -0.3396(4) 0.4932(7) 0.046(2) Uani 1 1 d .
C18 C 0.1087(13) -0.3082(4) 0.5674(7) 0.049(2) Uani 1 1 d .
H18A H 0.1998 -0.3288 0.6158 0.058 Uiso 1 1 calc R
C19 C 0.1082(13) -0.2486(4) 0.5722(8) 0.051(2) Uani 1 1 d .
H19A H 0.1980 -0.2299 0.6241 0.062 Uiso 1 1 calc R
C20 C 0.0298(13) -0.1268(4) 0.7181(8) 0.064(3) Uani 1 1 d .
H20A H 0.1400 -0.1216 0.6994 0.096 Uiso 1 1 calc R
H20B H 0.0366 -0.1637 0.7516 0.096 Uiso 1 1 calc R
H20C H 0.0213 -0.0953 0.7613 0.096 Uiso 1 1 calc R
C21 C -0.1314(17) -0.0414(4) 0.5722(8) 0.074(3) Uani 1 1 d .
H21A H -0.0033 -0.0399 0.5742 0.112 Uiso 1 1 calc R
H21B H -0.1481 -0.0164 0.6228 0.112 Uiso 1 1 calc R
H21C H -0.2110 -0.0283 0.5088 0.112 Uiso 1 1 calc R
B1 B -0.0250(17) -0.4074(5) 0.4936(9) 0.050(3) Uani 1 1 d .

loop_
_atom_site_aniso_label
_atom_site_aniso_U_11
_atom_site_aniso_U_22
_atom_site_aniso_U_33
_atom_site_aniso_U_23
_atom_site_aniso_U_13
_atom_site_aniso_U_12
Pt1 0.0579(2) 0.02983(16) 0.0437(2) -0.00326(18) 0.02043(16) -0.0029(2)
Br1 0.0685(7) 0.0730(7) 0.0545(7) -0.0096(5) 0.0235(6) 0.0162(6)
O1 0.038(4) 0.042(4) 0.059(4) -0.008(3) 0.010(3) -0.007(3)
O2 0.090(6) 0.038(4) 0.050(5) 0.002(3) 0.008(4) -0.007(4)
O3 0.108(6) 0.044(4) 0.056(5) -0.001(4) 0.004(4) -0.004(4)
N1 0.063(5) 0.038(4) 0.047(5) 0.003(4) 0.012(4) 0.017(4)
N2 0.043(4) 0.035(4) 0.037(4) 0.003(3) 0.013(4) -0.003(3)
N3 0.048(5) 0.040(4) 0.043(5) 0.007(3) 0.021(4) 0.003(3)
N4 0.082(7) 0.051(5) 0.086(7) 0.020(5) 0.021(6) 0.001(5)
C1 0.086(9) 0.055(7) 0.067(8) 0.009(6) 0.026(7) 0.024(6)
C2 0.082(9) 0.104(10) 0.059(8) 0.033(7) 0.018(7) 0.050(8)
C3 0.054(7) 0.124(11) 0.044(7) -0.008(7) 0.001(6) 0.013(8)
C4 0.046(6) 0.081(8) 0.051(7) 0.002(6) 0.011(5) 0.006(6)
C5 0.040(5) 0.056(6) 0.046(6) 0.001(5) 0.012(5) 0.013(5)
C6 0.045(6) 0.038(5) 0.046(6) -0.003(4) 0.018(5) 0.003(4)
C7 0.038(5) 0.042(5) 0.050(6) 0.000(4) 0.015(5) -0.007(4)
C8 0.060(6) 0.044(6) 0.059(7) 0.009(5) 0.026(5) -0.007(5)
C9 0.055(7) 0.045(6) 0.135(12) -0.010(7) 0.015(7) -0.009(5)
C10 0.077(9) 0.032(6) 0.186(17) -0.007(8) 0.028(10) -0.016(6)
C11 0.105(11) 0.036(6) 0.169(15) 0.044(8) 0.071(11) 0.010(7)
C12 0.136(13) 0.045(7) 0.116(12) 0.027(7) 0.036(10) -0.003(8)
C13 0.071(7) 0.049(6) 0.047(6) 0.006(5) 0.024(5) -0.006(5)
C14 0.065(6) 0.041(5) 0.042(6) -0.001(4) 0.031(5) 0.006(5)
C15 0.068(7) 0.042(5) 0.044(6) 0.000(4) 0.025(5) 0.010(5)
C16 0.068(7) 0.053(6) 0.045(6) -0.004(5) 0.024(5) 0.004(5)
C17 0.064(6) 0.037(5) 0.042(6) -0.004(5) 0.024(5) -0.003(5)
C18 0.054(6) 0.047(5) 0.049(6) -0.002(5) 0.022(5) 0.008(5)
C19 0.057(6) 0.043(5) 0.060(7) -0.006(5) 0.027(5) -0.002(5)
C20 0.057(6) 0.060(6) 0.075(7) -0.013(6) 0.023(6) -0.008(6)
C21 0.110(10) 0.042(6) 0.081(9) -0.004(5) 0.043(8) -0.012(6)
B1 0.060(8) 0.038(6) 0.057(8) 0.002(6) 0.025(6) 0.003(6)

loop_
_atom_type_symbol
_atom_type_description
_atom_type_scat_dispersion_real
_atom_type_scat_dispersion_imag
_atom_type_scat_source
C C 0.0033 0.0016 'International Tables Vol C Tables 4.2.6.8 and 6.1.1.4'
H H 0.0000 0.0000 'International Tables Vol C Tables 4.2.6.8 and 6.1.1.4'
B B 0.0013 0.0007 'International Tables Vol C Tables 4.2.6.8 and 6.1.1.4'
Br Br -0.2901 2.4595 'International Tables Vol C Tables 4.2.6.8 and 6.1.1.4'
N N 0.0061 0.0033 'International Tables Vol C Tables 4.2.6.8 and 6.1.1.4'
O O 0.0106 0.0060 'International Tables Vol C Tables 4.2.6.8 and 6.1.1.4'
Pt Pt -1.7033 8.3905 'International Tables Vol C Tables 4.2.6.8 and 6.1.1.4'

loop_
_geom_angle_atom_site_label_1
_geom_angle_atom_site_label_2
_geom_angle_atom_site_label_3
_geom_angle
C20 Pt1 C21 87.8(4)
C20 Pt1 C13 89.6(4)
C21 Pt1 C13 84.8(4)
C20 Pt1 N2 98.0(3)
C21 Pt1 N2 174.3(4)
C13 Pt1 N2 95.3(3)
C20 Pt1 N1 174.1(3)
C21 Pt1 N1 98.2(4)
C13 Pt1 N1 91.2(3)
N2 Pt1 N1 76.1(3)
C20 Pt1 Br1 92.5(3)
C21 Pt1 Br1 91.4(3)
C13 Pt1 Br1 175.6(3)
N2 Pt1 Br1 88.22(18)
N1 Pt1 Br1 87.03(19)
C6 O1 C7 102.0(6)
B1 O2 H2B 109.5
B1 O3 H3B 109.5
C1 N1 C5 117.4(9)
C1 N1 Pt1 128.1(8)
C5 N1 Pt1 114.4(6)
C6 N2 N3 108.0(7)
C6 N2 Pt1 112.6(6)
N3 N2 Pt1 138.9(6)
C7 N3 N2 104.3(7)
C8 N4 C12 115.6(10)
N1 C1 C2 122.0(11)
N1 C1 H1A 119.0
C2 C1 H1A 119.0
C1 C2 C3 120.5(11)
C1 C2 H2A 119.7
C3 C2 H2A 119.7
C4 C3 C2 117.6(11)
C4 C3 H3A 121.2
C2 C3 H3A 121.2
C3 C4 C5 119.7(11)
C3 C4 H4A 120.2
C5 C4 H4A 120.2
N1 C5 C4 122.7(9)
N1 C5 C6 112.8(8)
C4 C5 C6 124.4(9)
N2 C6 O1 111.9(7)
N2 C6 C5 123.9(8)
O1 C6 C5 124.1(8)
N3 C7 O1 113.7(8)
N3 C7 C8 127.2(9)
O1 C7 C8 119.1(8)
N4 C8 C9 125.1(10)
N4 C8 C7 115.4(9)
C9 C8 C7 119.5(10)
C8 C9 C10 115.2(12)
C8 C9 H9A 122.4
C10 C9 H9A 122.4
C11 C10 C9 121.7(12)
C11 C10 H10A 119.2
C9 C10 H10A 119.2
C10 C11 C12 117.9(11)
C10 C11 H11A 121.1
C12 C11 H11A 121.1
N4 C12 C11 124.5(13)
N4 C12 H12A 117.7
C11 C12 H12A 117.7
C14 C13 Pt1 110.7(6)
C14 C13 H13A 109.5
Pt1 C13 H13A 109.5
C14 C13 H13B 109.5
Pt1 C13 H13B 109.5
H13A C13 H13B 108.1
C19 C14 C15 115.7(8)
C19 C14 C13 122.8(9)
C15 C14 C13 121.5(9)
C16 C15 C14 122.6(9)
C16 C15 H15A 118.7
C14 C15 H15A 118.7
C15 C16 C17 121.4(9)
C15 C16 H16A 119.3
C17 C16 H16A 119.3
C18 C17 C16 115.3(9)
C18 C17 B1 121.3(9)
C16 C17 B1 123.4(9)
C19 C18 C17 122.7(9)
C19 C18 H18A 118.7
C17 C18 H18A 118.7
C18 C19 C14 122.3(9)
C18 C19 H19A 118.9
C14 C19 H19A 118.9
Pt1 C20 H20A 109.5
Pt1 C20 H20B 109.5
H20A C20 H20B 109.5
Pt1 C20 H20C 109.5
H20A C20 H20C 109.5
H20B C20 H20C 109.5
Pt1 C21 H21A 109.5
Pt1 C21 H21B 109.5
H21A C21 H21B 109.5
Pt1 C21 H21C 109.5
H21A C21 H21C 109.5
H21B C21 H21C 109.5
O2 B1 O3 116.5(9)
O2 B1 C17 127.2(10)
O3 B1 C17 116.2(10)

loop_
_geom_bond_atom_site_label_1
_geom_bond_atom_site_label_2
_geom_bond_distance
Pt1 C20 2.026(10)
Pt1 C21 2.042(9)
Pt1 C13 2.079(9)
Pt1 N2 2.166(6)
Pt1 N1 2.218(8)
Pt1 Br1 2.6052(11)
O1 C6 1.350(9)
O1 C7 1.354(10)
O2 B1 1.364(13)
O2 H2B 0.7565
O3 B1 1.373(13)
O3 H3B 0.7917
N1 C1 1.339(12)
N1 C5 1.350(11)
N2 C6 1.286(10)
N2 N3 1.383(9)
N3 C7 1.295(10)
N4 C8 1.305(12)
N4 C12 1.331(12)
C1 C2 1.365(16)
C1 H1A 0.9300
C2 C3 1.384(16)
C2 H2A 0.9300
C3 C4 1.364(15)
C3 H3A 0.9300
C4 C5 1.374(13)
C4 H4A 0.9300
C5 C6 1.455(12)
C7 C8 1.476(12)
C8 C9 1.385(14)
C9 C10 1.398(15)
C9 H9A 0.9300
C10 C11 1.300(17)
C10 H10A 0.9300
C11 C12 1.374(18)
C11 H11A 0.9300
C12 H12A 0.9300
C13 C14 1.498(11)
C13 H13A 0.9700
C13 H13B 0.9700
C14 C19 1.389(12)
C14 C15 1.391(12)
C15 C16 1.361(12)
C15 H15A 0.9300
C16 C17 1.415(12)
C16 H16A 0.9300
C17 C18 1.388(12)
C17 B1 1.542(12)
C18 C19 1.356(11)
C18 H18A 0.9300
C19 H19A 0.9300
C20 H20A 0.9600
C20 H20B 0.9600
C20 H20C 0.9600
C21 H21A 0.9600
C21 H21B 0.9600
C21 H21C 0.9600

loop_
_geom_torsion_atom_site_label_1
_geom_torsion_atom_site_label_2
_geom_torsion_atom_site_label_3
_geom_torsion_atom_site_label_4
_geom_torsion
C20 Pt1 N1 C1 175(3)
C21 Pt1 N1 C1 -2.2(9)
C13 Pt1 N1 C1 -87.2(8)
N2 Pt1 N1 C1 177.7(9)
Br1 Pt1 N1 C1 88.8(8)
C20 Pt1 N1 C5 -4(4)
C21 Pt1 N1 C5 179.3(7)
C13 Pt1 N1 C5 94.3(7)
N2 Pt1 N1 C5 -0.8(6)
Br1 Pt1 N1 C5 -89.7(6)
C20 Pt1 N2 C6 -177.8(6)
C21 Pt1 N2 C6 4(4)
C13 Pt1 N2 C6 -87.4(7)
N1 Pt1 N2 C6 2.5(6)
Br1 Pt1 N2 C6 89.9(6)
C20 Pt1 N2 N3 -6.8(9)
C21 Pt1 N2 N3 175(3)
C13 Pt1 N2 N3 83.5(9)
N1 Pt1 N2 N3 173.5(9)
Br1 Pt1 N2 N3 -99.1(8)
C6 N2 N3 C7 2.3(9)
Pt1 N2 N3 C7 -169.0(7)
C5 N1 C1 C2 0.5(15)
Pt1 N1 C1 C2 -178.0(8)
N1 C1 C2 C3 1.8(18)
C1 C2 C3 C4 -3.0(18)
C2 C3 C4 C5 2.0(16)
C1 N1 C5 C4 -1.5(14)
Pt1 N1 C5 C4 177.2(7)
C1 N1 C5 C6 -179.5(8)
Pt1 N1 C5 C6 -0.8(10)
C3 C4 C5 N1 0.2(15)
C3 C4 C5 C6 177.9(9)
N3 N2 C6 O1 -1.4(10)
Pt1 N2 C6 O1 172.4(5)
N3 N2 C6 C5 -177.9(8)
Pt1 N2 C6 C5 -4.1(11)
C7 O1 C6 N2 -0.1(9)
C7 O1 C6 C5 176.4(8)
N1 C5 C6 N2 3.4(13)
C4 C5 C6 N2 -174.5(9)
N1 C5 C6 O1 -172.7(8)
C4 C5 C6 O1 9.4(14)
N2 N3 C7 O1 -2.5(10)
N2 N3 C7 C8 -179.1(8)
C6 O1 C7 N3 1.7(10)
C6 O1 C7 C8 178.6(8)
C12 N4 C8 C9 0.8(17)
C12 N4 C8 C7 -177.8(10)
N3 C7 C8 N4 0.0(15)
O1 C7 C8 N4 -176.5(9)
N3 C7 C8 C9 -178.7(10)
O1 C7 C8 C9 4.8(14)
N4 C8 C9 C10 -0.3(17)
C7 C8 C9 C10 178.3(10)
C8 C9 C10 C11 -2(2)
C9 C10 C11 C12 4(2)
C8 N4 C12 C11 1(2)
C10 C11 C12 N4 -3(2)
C20 Pt1 C13 C14 90.5(7)
C21 Pt1 C13 C14 178.3(8)
N2 Pt1 C13 C14 -7.5(7)
N1 Pt1 C13 C14 -83.6(7)
Br1 Pt1 C13 C14 -150(3)
Pt1 C13 C14 C19 -86.4(10)
Pt1 C13 C14 C15 92.8(9)
C19 C14 C15 C16 3.9(13)
C13 C14 C15 C16 -175.3(8)
C14 C15 C16 C17 -0.1(14)
C15 C16 C17 C18 -4.1(13)
C15 C16 C17 B1 176.3(9)
C16 C17 C18 C19 4.5(13)
B1 C17 C18 C19 -175.9(9)
C17 C18 C19 C14 -0.7(14)
C15 C14 C19 C18 -3.6(13)
C13 C14 C19 C18 175.7(8)
C18 C17 B1 O2 -170.7(10)
C16 C17 B1 O2 8.8(17)
C18 C17 B1 O3 12.4(15)
C16 C17 B1 O3 -168.0(9)
